data_1511961
loop_
_publ_author_name
'Davies, Stephen G.'
'Fletcher, Ai M.'
'Lee, James A.'
'Lorkin, Thomas J. A.'
'Roberts, Paul M.'
'Thomson, James E.'

_publ_section_title
;
 Asymmetric synthesis of (-)-martinellic Acid.
;
_journal_issue 8
_journal_name_full 'Organic letters'
_journal_page_first 2050
_journal_page_last 2053
_journal_paper_doi 10.1021/ol4007508
_journal_volume 15
_journal_year 2013
_chemical_absolute_configuration ad
_chemical_formula_moiety 'C23 H25 Br1 N2 O4'
_chemical_formula_sum 'C23 H25 Br N2 O4'
_chemical_formula_weight 473.37
_space_group_IT_number 19
_symmetry_cell_setting orthorhombic
_symmetry_space_group_name_Hall 'P 2ac 2ab'
_symmetry_space_group_name_H-M 'P 21 21 21'
_atom_sites_solution_hydrogens difmap
_atom_sites_solution_primary direct
_cell_angle_alpha 90
_cell_angle_beta 90
_cell_angle_gamma 90
_cell_formula_units_Z 4
_cell_length_a 6.82740(10)
_cell_length_b 11.2253(2)
_cell_length_c 27.9028(5)
_cell_measurement_reflns_used 2674
_cell_measurement_temperature 150
_cell_measurement_theta_max 27
_cell_measurement_theta_min 5
_cell_volume 2138.46(6)
_computing_cell_refinement 'DENZO/SCALEPACK (Otwinowski & Minor, 1997)'
_computing_data_collection 'COLLECT (Nonius, 2001).'
_computing_data_reduction 'DENZO/SCALEPACK (Otwinowski & Minor, 1997)'
_computing_molecular_graphics 'CAMERON (Watkin et al., 1996)'
_computing_publication_material 'CRYSTALS (Betteridge et al., 2003)'
_computing_structure_refinement 'CRYSTALS (Betteridge et al., 2003)'
_computing_structure_solution 'SIR92 (Altomare et al., 1994)'
_diffrn_ambient_temperature 150
_diffrn_measured_fraction_theta_full 0.985
_diffrn_measured_fraction_theta_max 0.984
_diffrn_measurement_device Area
_diffrn_measurement_device_type 'Nonius KappaCCD'
_diffrn_measurement_method \w
_diffrn_radiation_monochromator graphite
_diffrn_radiation_type 'Mo K\a'
_diffrn_radiation_wavelength 0.71073
_diffrn_reflns_av_R_equivalents 0.063
_diffrn_reflns_limit_h_max 8
_diffrn_reflns_limit_h_min -8
_diffrn_reflns_limit_k_max 14
_diffrn_reflns_limit_k_min -14
_diffrn_reflns_limit_l_max 36
_diffrn_reflns_limit_l_min -35
_diffrn_reflns_number 4675
_diffrn_reflns_theta_full 26.946
_diffrn_reflns_theta_max 27.496
_diffrn_reflns_theta_min 5.152
_diffrn_standards_number 0
_exptl_absorpt_coefficient_mu 1.955
_exptl_absorpt_correction_T_max 0.72
_exptl_absorpt_correction_T_min 0.66
_exptl_absorpt_correction_type multi-scan
_exptl_absorpt_process_details 'DENZO/SCALEPACK (Otwinowski & Minor, 1997)'
_exptl_crystal_colour colourless
_exptl_crystal_density_diffrn 1.470
_exptl_crystal_density_method 'not measured'
_exptl_crystal_description block
_exptl_crystal_F_000 976
_exptl_crystal_size_max 0.300
_exptl_crystal_size_mid 0.210
_exptl_crystal_size_min 0.170
_refine_diff_density_max 0.47
_refine_diff_density_min -0.64
_refine_ls_abs_structure_details 'Flack (1983), 0 Friedel-pairs'
_refine_ls_abs_structure_Flack 0.014(9)
_refine_ls_extinction_method None
_refine_ls_goodness_of_fit_ref 0.9119
_refine_ls_hydrogen_treatment constr
_refine_ls_matrix_type full
_refine_ls_number_parameters 272
_refine_ls_number_reflns 4675
_refine_ls_number_restraints 0
_refine_ls_R_factor_all 0.0471
_refine_ls_R_factor_gt 0.0380
_refine_ls_shift/su_max 0.0009109
_refine_ls_shift/su_mean 0.0000252
_refine_ls_structure_factor_coef Fsqd
_refine_ls_weighting_details
;
 Method, part 1, Chebychev polynomial, (Watkin, 1994, Prince, 1982) 
 [weight] = 1.0/[A~0~*T~0~(x)+A~1~*T~1~(x) ... +A~n-1~]*T~n-1~(x)] 
 where A~i~ are the Chebychev coefficients listed below and x= Fcalc/Fmax 
 Method = Robust Weighting (Prince, 1982) 
 W = [weight] * [1-(deltaF/6*sigmaF)^2^]^2^ 
 A~i~ are: 
 35.9 55.6 34.2 14.9 3.87 
;
_refine_ls_weighting_scheme calc
_refine_ls_wR_factor_all 0.0822
_refine_ls_wR_factor_gt 0.0766
_refine_ls_wR_factor_ref 0.0822
_reflns_limit_h_max 8
_reflns_limit_h_min -8
_reflns_limit_k_max 14
_reflns_limit_k_min 0
_reflns_limit_l_max 36
_reflns_limit_l_min 0
_reflns_number_gt 4156
_reflns_number_total 2774
_reflns_threshold_expression I>2.0\s(I)
_oxford_diffrn_Wilson_B_factor 2.50
_oxford_diffrn_Wilson_scale 5.66
_oxford_refine_ls_r_factor_ref 0.0471
_oxford_refine_ls_scale 0.4363(5)
_oxford_reflns_number_all 4675
_oxford_reflns_threshold_expression_ref I>-3.0\s(I)
_cod_data_source_file ol4007508_si_001.cif
_cod_data_source_block 15
_cod_depositor_comments
;
The following automatic conversions were performed:

'_symmetry_cell_setting' value 'Orthorhombic' changed to
'orthorhombic' according to
/home/saulius/struct/CIF-dictionaries/cif_core.dic dictionary named
'cif_core.dic' version 2.4.2 from
2011-04-26.

'_atom_sites_solution_primary' value 'Direct' changed to
'direct' according to
/home/saulius/struct/CIF-dictionaries/cif_core.dic dictionary named
'cif_core.dic' version 2.4.2 from 2011-04-26.

Automatic conversion script
Id: cif_fix_values 1891 2012-01-12 08:04:46Z andrius 
;
_cod_original_formula_sum 'C23 H25 Br1 N2 O4'
_cod_database_code 1511961

loop_
_symmetry_equiv_pos_as_xyz
x,y,z
x+1/2,-y+1/2,-z
-x,y+1/2,-z+1/2
-x+1/2,-y,z+1/2

loop_
_atom_site_label
_atom_site_type_symbol
_atom_site_fract_x
_atom_site_fract_y
_atom_site_fract_z
_atom_site_U_iso_or_equiv
_atom_site_occupancy
_atom_site_adp_type
_atom_site_refinement_flags_posn
Br1 Br 0.81860(6) 0.66580(3) 0.459322(12) 0.0384 1.0000 Uani .
C2 C 0.7775(4) 0.5965(3) 0.39763(10) 0.0240 1.0000 Uani .
C3 C 0.7990(4) 0.6659(3) 0.35732(10) 0.0243 1.0000 Uani .
C4 C 0.7812(4) 0.6140(3) 0.31278(10) 0.0223 1.0000 Uani .
C5 C 0.7389(4) 0.4921(3) 0.30798(10) 0.0200 1.0000 Uani .
N6 N 0.7440(4) 0.4393(2) 0.26362(8) 0.0223 1.0000 Uani .
C7 C 0.6689(4) 0.3203(2) 0.25553(9) 0.0201 1.0000 Uani .
C8 C 0.7190(4) 0.2380(2) 0.29803(9) 0.0197 1.0000 Uani .
C9 C 0.6504(4) 0.2948(2) 0.34555(10) 0.0192 1.0000 Uani .
C10 C 0.7023(4) 0.4247(2) 0.34975(9) 0.0196 1.0000 Uani .
C11 C 0.7280(4) 0.4773(3) 0.39454(10) 0.0217 1.0000 Uani .
N12 N 0.4366(3) 0.2662(2) 0.34462(8) 0.0191 1.0000 Uani .
C13 C 0.3996(4) 0.1686(3) 0.31797(9) 0.0216 1.0000 Uani .
C14 C 0.5903(5) 0.1270(3) 0.29576(11) 0.0231 1.0000 Uani .
O15 O 0.2364(3) 0.1226(2) 0.31229(8) 0.0274 1.0000 Uani .
C16 C 0.2791(4) 0.3323(3) 0.36873(9) 0.0213 1.0000 Uani .
C17 C 0.2313(4) 0.4463(3) 0.34151(10) 0.0251 1.0000 Uani .
C18 C 0.3209(4) 0.3485(2) 0.42192(9) 0.0196 1.0000 Uani .
C19 C 0.3938(4) 0.2542(3) 0.44879(10) 0.0229 1.0000 Uani .
C20 C 0.4301(5) 0.2651(3) 0.49753(11) 0.0239 1.0000 Uani .
C21 C 0.3907(4) 0.3720(3) 0.52044(10) 0.0241 1.0000 Uani .
O22 O 0.4309(4) 0.3735(2) 0.56893(7) 0.0330 1.0000 Uani .
C23 C 0.3912(7) 0.4805(4) 0.59438(12) 0.0430 1.0000 Uani .
C24 C 0.3163(6) 0.4673(3) 0.49490(10) 0.0273 1.0000 Uani .
C25 C 0.2825(4) 0.4555(2) 0.44560(10) 0.0213 1.0000 Uani .
C26 C 0.7572(5) 0.2723(3) 0.20894(10) 0.0244 1.0000 Uani .
C27 C 0.6588(5) 0.3207(3) 0.16470(9) 0.0249 1.0000 Uani .
O28 O 0.5077(3) 0.3748(2) 0.16335(8) 0.0316 1.0000 Uani .
O29 O 0.7616(4) 0.2897(3) 0.12586(8) 0.0478 1.0000 Uani .
C30 C 0.6749(7) 0.3237(6) 0.08027(12) 0.0686 1.0000 Uani .
H31 H 0.8250 0.7468 0.3608 0.0307 1.0000 Uiso R
H41 H 0.7968 0.6602 0.2853 0.0269 1.0000 Uiso R
H71 H 0.5249 0.3233 0.2514 0.0230 1.0000 Uiso R
H81 H 0.8608 0.2200 0.2985 0.0231 1.0000 Uiso R
H91 H 0.7106 0.2519 0.3729 0.0239 1.0000 Uiso R
H111 H 0.7114 0.4311 0.4222 0.0254 1.0000 Uiso R
H142 H 0.6453 0.0640 0.3147 0.0290 1.0000 Uiso R
H141 H 0.5703 0.0996 0.2628 0.0292 1.0000 Uiso R
H161 H 0.1615 0.2806 0.3659 0.0260 1.0000 Uiso R
H173 H 0.1157 0.4811 0.3544 0.0408 1.0000 Uiso R
H172 H 0.3363 0.5023 0.3433 0.0413 1.0000 Uiso R
H171 H 0.2087 0.4262 0.3082 0.0407 1.0000 Uiso R
H191 H 0.4223 0.1810 0.4334 0.0292 1.0000 Uiso R
H201 H 0.4803 0.2016 0.5152 0.0307 1.0000 Uiso R
H231 H 0.4385 0.4700 0.6266 0.0666 1.0000 Uiso R
H233 H 0.4563 0.5480 0.5793 0.0668 1.0000 Uiso R
H232 H 0.2507 0.4902 0.5948 0.0670 1.0000 Uiso R
H241 H 0.2875 0.5401 0.5102 0.0328 1.0000 Uiso R
H251 H 0.2348 0.5215 0.4283 0.0275 1.0000 Uiso R
H262 H 0.8944 0.2947 0.2078 0.0303 1.0000 Uiso R
H261 H 0.7479 0.1861 0.2084 0.0301 1.0000 Uiso R
H303 H 0.7597 0.2965 0.0546 0.1031 1.0000 Uiso R
H302 H 0.6645 0.4089 0.0792 0.1027 1.0000 Uiso R
H301 H 0.5457 0.2895 0.0772 0.1029 1.0000 Uiso R
H61 H 0.7638 0.4831 0.2390 0.0278 1.0000 Uiso R

loop_
_atom_site_aniso_label
_atom_site_aniso_U_11
_atom_site_aniso_U_22
_atom_site_aniso_U_33
_atom_site_aniso_U_23
_atom_site_aniso_U_13
_atom_site_aniso_U_12
Br1 0.0492(2) 0.03979(16) 0.02626(14) -0.01091(15) -0.00137(16) -0.00504(18)
C2 0.0200(16) 0.0313(15) 0.0206(13) -0.0061(11) 0.0017(11) -0.0018(12)
C3 0.0209(13) 0.0205(12) 0.0314(14) -0.0070(12) -0.0016(11) 0.0007(15)
C4 0.0206(15) 0.0213(13) 0.0251(14) 0.0052(11) -0.0030(11) -0.0001(12)
C5 0.0146(13) 0.0245(14) 0.0210(12) -0.0009(11) -0.0025(9) 0.0022(11)
N6 0.0297(14) 0.0210(12) 0.0162(11) 0.0027(9) 0.0003(9) -0.0017(10)
C7 0.0192(12) 0.0239(14) 0.0170(11) -0.0026(10) 0.0008(11) 0.0008(13)
C8 0.0189(15) 0.0231(14) 0.0170(12) 0.0012(10) 0.0012(10) 0.0021(11)
C9 0.0151(14) 0.0246(14) 0.0180(12) 0.0019(10) -0.0010(10) -0.0014(11)
C10 0.0159(14) 0.0233(14) 0.0196(12) 0.0009(10) -0.0006(11) 0.0004(12)
C11 0.0172(14) 0.0274(14) 0.0204(13) -0.0004(11) -0.0003(10) 0.0000(11)
N12 0.0159(11) 0.0231(12) 0.0184(11) -0.0017(9) 0.0024(9) -0.0009(10)
C13 0.0221(13) 0.0241(14) 0.0185(12) 0.0005(13) 0.0002(10) -0.0014(14)
C14 0.0256(15) 0.0208(14) 0.0227(14) -0.0032(11) 0.0037(12) 0.0003(12)
O15 0.0231(12) 0.0316(11) 0.0275(10) -0.0071(9) 0.0014(8) -0.0064(9)
C16 0.0183(14) 0.0238(12) 0.0218(12) -0.0013(12) 0.0001(10) 0.0006(13)
C17 0.0219(15) 0.0300(15) 0.0234(14) 0.0017(12) -0.0018(11) 0.0052(12)
C18 0.0143(11) 0.0239(14) 0.0205(11) 0.0026(10) 0.0046(11) -0.0050(13)
C19 0.0199(13) 0.0244(14) 0.0243(16) -0.0020(11) 0.0044(11) 0.0036(11)
C20 0.0208(14) 0.0276(17) 0.0233(14) 0.0017(12) 0.0002(11) 0.0020(12)
C21 0.0189(14) 0.0341(17) 0.0194(13) -0.0001(12) 0.0009(11) -0.0028(12)
O22 0.0372(13) 0.0419(14) 0.0199(10) -0.0042(9) -0.0018(9) 0.0000(11)
C23 0.061(3) 0.044(2) 0.0242(16) -0.0068(15) -0.0001(16) -0.0037(19)
C24 0.0329(16) 0.0244(14) 0.0244(14) -0.0040(11) 0.0049(14) -0.0015(15)
C25 0.0203(16) 0.0199(13) 0.0236(13) -0.0002(10) 0.0001(10) 0.0006(11)
C26 0.0280(15) 0.0242(15) 0.0209(14) -0.0020(11) 0.0027(11) 0.0055(12)
C27 0.0272(16) 0.0264(15) 0.0212(12) -0.0028(11) -0.0013(11) -0.0052(15)
O28 0.0339(13) 0.0324(12) 0.0285(11) -0.0020(9) -0.0037(9) 0.0070(10)
O29 0.0351(14) 0.091(2) 0.0169(10) -0.0002(12) 0.0033(9) 0.0139(13)
C30 0.054(2) 0.134(4) 0.0172(15) 0.005(2) -0.0048(18) 0.017(4)

loop_
_atom_type_symbol
_atom_type_scat_dispersion_real
_atom_type_scat_dispersion_imag
_atom_type_scat_Cromer_Mann_a1
_atom_type_scat_Cromer_Mann_b1
_atom_type_scat_Cromer_Mann_a2
_atom_type_scat_Cromer_Mann_b2
_atom_type_scat_Cromer_Mann_a3
_atom_type_scat_Cromer_Mann_b3
_atom_type_scat_Cromer_Mann_a4
_atom_type_scat_Cromer_Mann_b4
_atom_type_scat_Cromer_Mann_c
_atom_type_scat_source
C 0.0033 0.0016 2.3100 20.8439 1.0200 10.2075 1.5886 0.5687 0.8650 51.6512 0.2156 'International Tables Vol C 4.2.6.8 and 6.1.1.4'
H 0.0000 0.0000 0.4930 10.5109 0.3229 26.1257 0.1402 3.1424 0.0408 57.7998 0.0030 'International Tables Vol C 4.2.6.8 and 6.1.1.4'
Br -0.2901 2.4595 17.1789 2.1723 5.2358 16.5796 5.6377 0.2609 3.9851 41.4328 2.9557 'International Tables Vol C 4.2.6.8 and 6.1.1.4'
N 0.0061 0.0033 12.2126 0.0057 3.1322 9.8933 2.0125 28.9975 1.1663 0.5826 -11.5290 'International Tables Vol C 4.2.6.8 and 6.1.1.4'
O 0.0106 0.0060 3.0485 13.2771 2.2868 5.7011 1.5463 0.3239 0.8670 32.9089 0.2508 'International Tables Vol C 4.2.6.8 and 6.1.1.4'

loop_
_geom_angle_atom_site_label_1
_geom_angle_atom_site_label_2
_geom_angle_atom_site_label_3
_geom_angle
_geom_angle_publ_flag
Br1 C2 C3 119.4(2) yes
Br1 C2 C11 119.1(2) yes
C3 C2 C11 121.5(3) yes
C2 C3 C4 119.3(3) yes
C2 C3 H31 119.1 no
C4 C3 H31 121.6 no
C3 C4 C5 121.0(3) yes
C3 C4 H41 119.8 no
C5 C4 H41 119.1 no
C4 C5 N6 120.1(3) yes
C4 C5 C10 118.7(3) yes
N6 C5 C10 121.2(3) yes
C5 N6 C7 122.0(2) yes
C5 N6 H61 118.7 no
C7 N6 H61 117.4 no
N6 C7 C8 110.8(2) yes
N6 C7 C26 108.5(2) yes
C8 C7 C26 110.8(2) yes
N6 C7 H71 109.8 no
C8 C7 H71 109.2 no
C26 C7 H71 107.7 no
C7 C8 C9 110.2(2) yes
C7 C8 C14 109.3(2) yes
C9 C8 C14 101.5(2) yes
C7 C8 H81 110.5 no
C9 C8 H81 111.7 no
C14 C8 H81 113.4 no
C8 C9 C10 113.3(2) yes
C8 C9 N12 101.1(2) yes
C10 C9 N12 116.1(2) yes
C8 C9 H91 109.5 no
C10 C9 H91 108.2 no
N12 C9 H91 108.3 no
C9 C10 C5 119.8(2) yes
C9 C10 C11 120.7(2) yes
C5 C10 C11 119.4(3) yes
C10 C11 C2 119.8(3) yes
C10 C11 H111 119.3 no
C2 C11 H111 120.9 no
C9 N12 C13 111.6(2) yes
C9 N12 C16 126.7(2) yes
C13 N12 C16 121.7(2) yes
N12 C13 C14 108.4(2) yes
N12 C13 O15 125.3(3) yes
C14 C13 O15 126.3(3) yes
C8 C14 C13 103.1(2) yes
C8 C14 H142 110.7 no
C13 C14 H142 109.7 no
C8 C14 H141 112.0 no
C13 C14 H141 111.2 no
H142 C14 H141 110.0 no
N12 C16 C17 110.7(2) yes
N12 C16 C18 111.7(2) yes
C17 C16 C18 115.2(2) yes
N12 C16 H161 105.0 no
C17 C16 H161 106.1 no
C18 C16 H161 107.4 no
C16 C17 H173 109.5 no
C16 C17 H172 111.5 no
H173 C17 H172 109.5 no
C16 C17 H171 108.5 no
H173 C17 H171 109.1 no
H172 C17 H171 108.8 no
C16 C18 C19 120.2(2) yes
C16 C18 C25 121.9(3) yes
C19 C18 C25 117.9(2) yes
C18 C19 C20 121.7(3) yes
C18 C19 H191 119.4 no
C20 C19 H191 118.9 no
C19 C20 C21 119.6(3) yes
C19 C20 H201 121.2 no
C21 C20 H201 119.3 no
C20 C21 O22 115.1(3) yes
C20 C21 C24 120.3(3) yes
O22 C21 C24 124.7(3) yes
C21 O22 C23 117.5(3) yes
O22 C23 H231 107.4 no
O22 C23 H233 110.8 no
H231 C23 H233 110.3 no
O22 C23 H232 106.9 no
H231 C23 H232 109.6 no
H233 C23 H232 111.8 no
C21 C24 C25 119.5(3) yes
C21 C24 H241 121.0 no
C25 C24 H241 119.5 no
C24 C25 C18 121.0(3) yes
C24 C25 H251 119.0 no
C18 C25 H251 120.0 no
C7 C26 C27 113.2(2) yes
C7 C26 H262 108.5 no
C27 C26 H262 108.1 no
C7 C26 H261 109.8 no
C27 C26 H261 108.5 no
H262 C26 H261 108.7 no
C26 C27 O28 126.4(3) yes
C26 C27 O29 109.6(3) yes
O28 C27 O29 124.0(3) yes
C27 O29 C30 115.3(3) yes
O29 C30 H303 108.7 no
O29 C30 H302 108.6 no
H303 C30 H302 109.5 no
O29 C30 H301 110.2 no
H303 C30 H301 110.8 no
H302 C30 H301 109.0 no

loop_
_geom_bond_atom_site_label_1
_geom_bond_atom_site_label_2
_geom_bond_distance
_geom_bond_publ_flag
Br1 C2 1.910(3) yes
C2 C3 1.376(4) yes
C2 C11 1.383(4) yes
C3 C4 1.378(4) yes
C3 H31 0.931 no
C4 C5 1.405(4) yes
C4 H41 0.932 no
C5 N6 1.373(4) yes
C5 C10 1.412(4) yes
N6 C7 1.448(4) yes
N6 H61 0.855 no
C7 C8 1.542(4) yes
C7 C26 1.531(4) yes
C7 H71 0.990 no
C8 C9 1.544(4) yes
C8 C14 1.526(4) yes
C8 H81 0.989 no
C9 C10 1.505(4) yes
C9 N12 1.495(3) yes
C9 H91 0.992 no
C10 C11 1.393(4) yes
C11 H111 0.938 no
N12 C13 1.348(4) yes
N12 C16 1.470(4) yes
C13 C14 1.516(4) yes
C13 O15 1.238(4) yes
C14 H142 0.960 no
C14 H141 0.979 no
C16 C17 1.523(4) yes
C16 C18 1.522(3) yes
C16 H161 0.994 no
C17 H173 0.951 no
C17 H172 0.955 no
C17 H171 0.968 no
C18 C19 1.389(4) yes
C18 C25 1.396(4) yes
C19 C20 1.388(4) yes
C19 H191 0.947 no
C20 C21 1.386(5) yes
C20 H201 0.932 no
C21 O22 1.381(3) yes
C21 C24 1.382(4) yes
O22 C23 1.422(4) yes
C23 H231 0.962 no
C23 H233 0.974 no
C23 H232 0.966 no
C24 C25 1.401(4) yes
C24 H241 0.942 no
C25 H251 0.942 no
C26 C27 1.507(4) yes
C26 H262 0.971 no
C26 H261 0.970 no
C27 O28 1.198(4) yes
C27 O29 1.337(4) yes
O29 C30 1.454(4) yes
C30 H303 0.971 no
C30 H302 0.960 no
C30 H301 0.965 no

loop_
_geom_hbond_atom_site_label_D
_geom_hbond_atom_site_label_H
_geom_hbond_atom_site_label_A
_geom_hbond_site_symmetry_A
_geom_hbond_angle_DHA
_geom_hbond_distance_DH
_geom_hbond_distance_HA
_geom_hbond_distance_DA
_geom_hbond_publ_flag
C14 H142 O28 3_645 127.64(9) 0.960 2.444 3.124(4) yes
N6 H61 O15 3_655 164.96(9) 0.855 2.122 2.956(4) yes
